data_4348675
loop_
_publ_author_name
'Lutters, Dennis'
'Merk, Anastasia'
'Schmidtmann, Marc'
'M\"uller, Thomas'

_publ_section_title
;
 The Silicon Version of Phosphine Chalcogenides: Synthesis and Bonding
 Analysis of Stabilized Heavy Silaaldehydes.
;
_journal_issue 17
_journal_name_full 'Inorganic chemistry'
_journal_page_first 9026
_journal_page_last 9032
_journal_paper_doi 10.1021/acs.inorgchem.6b01510
_journal_volume 55
_journal_year 2016
_chemical_formula_structural 'SiHS(C7H12N2)(C36H49) *0.5C14H10 *1.5C7H8'
_chemical_formula_sum 'C60.5 H79 N2 S Si'
_chemical_formula_weight 894.40
_space_group_crystal_system monoclinic
_space_group_IT_number 14
_space_group_name_Hall '-P 2yn'
_space_group_name_H-M_alt 'P 1 21/n 1'
_atom_sites_solution_hydrogens difmap
_atom_sites_solution_primary direct
_atom_sites_solution_secondary difmap
_audit_creation_method SHELXL-2014/7
_cell_angle_alpha 90
_cell_angle_beta 107.3592(17)
_cell_angle_gamma 90
_cell_formula_units_Z 4
_cell_length_a 15.4030(8)
_cell_length_b 17.2623(9)
_cell_length_c 20.5674(11)
_cell_measurement_reflns_used 9215
_cell_measurement_temperature 100(2)
_cell_measurement_theta_max 26.97
_cell_measurement_theta_min 2.29
_cell_volume 5219.6(5)
_computing_cell_refinement 'Bruker SAINT V8.34A'
_computing_data_collection 'Bruker APEX2'
_computing_data_reduction 'Bruker SAINT V8.34A'
_computing_structure_refinement 'SHELXL-2014/7 (Sheldrick, 2014)'
_computing_structure_solution 'SHELXS-2013/1 (Sheldrick, 2013)'
_diffrn_ambient_temperature 100(2)
_diffrn_measured_fraction_theta_full 1.000
_diffrn_measured_fraction_theta_max 1.000
_diffrn_measurement_device_type 'Bruker APEX-II CCD'
_diffrn_measurement_method '\f and \w scans'
_diffrn_radiation_type MoK\a
_diffrn_radiation_wavelength 0.71073
_diffrn_reflns_av_R_equivalents 0.0506
_diffrn_reflns_av_unetI/netI 0.0246
_diffrn_reflns_Laue_measured_fraction_full 1.000
_diffrn_reflns_Laue_measured_fraction_max 1.000
_diffrn_reflns_limit_h_max 19
_diffrn_reflns_limit_h_min -19
_diffrn_reflns_limit_k_max 22
_diffrn_reflns_limit_k_min -22
_diffrn_reflns_limit_l_max 26
_diffrn_reflns_limit_l_min -26
_diffrn_reflns_number 158672
_diffrn_reflns_point_group_measured_fraction_full 1.000
_diffrn_reflns_point_group_measured_fraction_max 1.000
_diffrn_reflns_theta_full 25.242
_diffrn_reflns_theta_max 27.102
_diffrn_reflns_theta_min 1.462
_diffrn_source 'sealed tube'
_exptl_absorpt_coefficient_mu 0.125
_exptl_absorpt_correction_T_max 1.0000
_exptl_absorpt_correction_T_min 0.9639
_exptl_absorpt_correction_type multi-scan
_exptl_absorpt_process_details 'SADABS-2014/5 (Sheldrick)'
_exptl_crystal_colour colourless
_exptl_crystal_density_diffrn 1.138
_exptl_crystal_description block
_exptl_crystal_F_000 1944
_exptl_crystal_size_max 0.340
_exptl_crystal_size_mid 0.340
_exptl_crystal_size_min 0.120
_refine_diff_density_max 0.841
_refine_diff_density_min -0.357
_refine_diff_density_rms 0.063
_refine_ls_extinction_method none
_refine_ls_goodness_of_fit_ref 1.038
_refine_ls_hydrogen_treatment mixed
_refine_ls_matrix_type full
_refine_ls_number_parameters 642
_refine_ls_number_reflns 11527
_refine_ls_number_restraints 45
_refine_ls_restrained_S_all 1.042
_refine_ls_R_factor_all 0.0824
_refine_ls_R_factor_gt 0.0611
_refine_ls_shift/su_max 0.000
_refine_ls_shift/su_mean 0.000
_refine_ls_structure_factor_coef Fsqd
_refine_ls_weighting_details 'w=1/[\s^2^(Fo^2^)+(0.0900P)^2^+5.0000P] where P=(Fo^2^+2Fc^2^)/3'
_refine_ls_weighting_scheme calc
_refine_ls_wR_factor_gt 0.1635
_refine_ls_wR_factor_ref 0.1808
_reflns_Friedel_coverage 0.000
_reflns_number_gt 8859
_reflns_number_total 11527
_reflns_threshold_expression 'I > 2\s(I)'
_cod_data_source_file ic6b01510_si_003.cif
_cod_data_source_block dlp157
_cod_original_sg_symbol_H-M 'P 21/n'
_cod_original_formula_sum 'C60.50 H79 N2 S Si'
_cod_database_code 4348675
_shelx_shelxl_version_number 2014/7
_shelx_space_group_comment
;
The symmetry employed for this shelxl refinement is uniquely defined
by the following loop, which should always be used as a source of
symmetry information in preference to the above space-group names.
They are only intended as comments.
;
_shelx_estimated_absorpt_t_min 0.959
_shelx_estimated_absorpt_t_max 0.985

loop_
_space_group_symop_operation_xyz
'x, y, z'
'-x+1/2, y+1/2, -z+1/2'
'-x, -y, -z'
'x-1/2, -y-1/2, z-1/2'

loop_
_atom_site_label
_atom_site_type_symbol
_atom_site_fract_x
_atom_site_fract_y
_atom_site_fract_z
_atom_site_U_iso_or_equiv
_atom_site_adp_type
_atom_site_occupancy
_atom_site_site_symmetry_order
_atom_site_calc_flag
_atom_site_refinement_flags_posn
_atom_site_refinement_flags_adp
_atom_site_refinement_flags_occupancy
_atom_site_disorder_assembly
_atom_site_disorder_group
Si1 Si 0.43701(4) 0.46431(3) 0.25457(3) 0.02341(14) Uani 1 1 d . . . . .
H1 H 0.5248(19) 0.4596(17) 0.3120(15) 0.045(8) Uiso 1 1 d . . . . .
S1 S 0.36722(4) 0.36376(3) 0.24296(3) 0.03672(16) Uani 1 1 d . . . . .
N1 N 0.29629(12) 0.54603(11) 0.30177(9) 0.0280(4) Uani 1 1 d . . . . .
N2 N 0.42815(13) 0.59878(11) 0.33760(10) 0.0296(4) Uani 1 1 d . . . . .
C1 C 0.38073(14) 0.54328(13) 0.29518(11) 0.0254(4) Uani 1 1 d . . . . .
C2 C 0.29104(17) 0.60199(15) 0.34847(12) 0.0356(5) Uani 1 1 d . . . . .
C3 C 0.37428(18) 0.63459(14) 0.37177(12) 0.0356(5) Uani 1 1 d . . . . .
C4 C 0.21866(15) 0.49862(16) 0.26473(13) 0.0360(5) Uani 1 1 d . . . . .
H4A H 0.1716 0.5319 0.2352 0.054 Uiso 1 1 calc R U . . .
H4B H 0.1939 0.4718 0.2973 0.054 Uiso 1 1 calc R U . . .
H4C H 0.2384 0.4604 0.2369 0.054 Uiso 1 1 calc R U . . .
C5 C 0.2045(2) 0.6218(2) 0.36324(15) 0.0533(8) Uani 1 1 d . . . . .
H5A H 0.1604 0.6418 0.3218 0.080 Uiso 1 1 calc R U . . .
H5B H 0.2165 0.6613 0.3990 0.080 Uiso 1 1 calc R U . . .
H5C H 0.1799 0.5752 0.3786 0.080 Uiso 1 1 calc R U . . .
C6 C 0.4091(2) 0.69758(17) 0.42186(15) 0.0505(7) Uani 1 1 d . . . . .
H6A H 0.4638 0.6797 0.4569 0.076 Uiso 1 1 calc R U . . .
H6B H 0.3624 0.7118 0.4432 0.076 Uiso 1 1 calc R U . . .
H6C H 0.4242 0.7428 0.3985 0.076 Uiso 1 1 calc R U . . .
C7 C 0.52225(16) 0.62072(15) 0.34539(14) 0.0378(6) Uani 1 1 d . . . . .
H7A H 0.5611 0.6035 0.3900 0.057 Uiso 1 1 calc R U . . .
H7B H 0.5264 0.6772 0.3420 0.057 Uiso 1 1 calc R U . . .
H7C H 0.5424 0.5962 0.3094 0.057 Uiso 1 1 calc R U . . .
C8 C 0.46594(12) 0.50752(11) 0.17827(10) 0.0194(4) Uani 1 1 d . . . . .
C9 C 0.55176(13) 0.48838(11) 0.16986(11) 0.0204(4) Uani 1 1 d . . . . .
C10 C 0.57610(13) 0.51584(12) 0.11400(11) 0.0240(4) Uani 1 1 d . . . . .
H10 H 0.6340 0.5029 0.1095 0.029 Uiso 1 1 calc R U . . .
C11 C 0.51748(14) 0.56161(12) 0.06503(11) 0.0243(4) Uani 1 1 d . . . . .
H11 H 0.5348 0.5802 0.0272 0.029 Uiso 1 1 calc R U . . .
C12 C 0.43282(13) 0.58003(12) 0.07193(11) 0.0232(4) Uani 1 1 d . . . . .
H12 H 0.3921 0.6111 0.0382 0.028 Uiso 1 1 calc R U . . .
C13 C 0.40635(13) 0.55377(11) 0.12743(10) 0.0200(4) Uani 1 1 d . . . . .
C14 C 0.31069(13) 0.57453(12) 0.12645(10) 0.0212(4) Uani 1 1 d . . . . .
C15 C 0.23847(13) 0.52572(12) 0.09156(11) 0.0233(4) Uani 1 1 d . . . . .
C16 C 0.14921(13) 0.54897(13) 0.08516(11) 0.0262(4) Uani 1 1 d . . . . .
H16 H 0.1004 0.5165 0.0611 0.031 Uiso 1 1 calc R U . . .
C17 C 0.12933(13) 0.61765(14) 0.11262(11) 0.0272(5) Uani 1 1 d . . . . .
C18 C 0.20124(14) 0.66516(13) 0.14649(11) 0.0269(4) Uani 1 1 d . . . . .
H18 H 0.1888 0.7121 0.1661 0.032 Uiso 1 1 calc R U . . .
C19 C 0.29156(13) 0.64578(12) 0.15259(11) 0.0234(4) Uani 1 1 d . . . . .
C20 C 0.25528(14) 0.45194(13) 0.05630(12) 0.0287(5) Uani 1 1 d . . . . .
H20 H 0.3210 0.4381 0.0758 0.034 Uiso 1 1 calc R U . . .
C21 C 0.19925(17) 0.38285(14) 0.06722(14) 0.0357(5) Uani 1 1 d . . . . .
H21A H 0.2106 0.3743 0.1162 0.054 Uiso 1 1 calc R U . . .
H21B H 0.2168 0.3365 0.0466 0.054 Uiso 1 1 calc R U . . .
H21C H 0.1345 0.3934 0.0459 0.054 Uiso 1 1 calc R U . . .
C22 C 0.23738(19) 0.46743(16) -0.02011(13) 0.0408(6) Uani 1 1 d . . . . .
H22A H 0.1730 0.4799 -0.0409 0.061 Uiso 1 1 calc R U . . .
H22B H 0.2529 0.4212 -0.0420 0.061 Uiso 1 1 calc R U . . .
H22C H 0.2749 0.5111 -0.0263 0.061 Uiso 1 1 calc R U . . .
C23 C 0.03116(14) 0.64080(15) 0.10485(12) 0.0342(5) Uani 1 1 d . . . . .
H23 H -0.0090 0.6090 0.0672 0.041 Uiso 1 1 calc R U . . .
C24 C 0.00485(18) 0.6238(2) 0.16874(17) 0.0514(8) Uani 1 1 d . . . . .
H24A H 0.0145 0.5687 0.1800 0.077 Uiso 1 1 calc R U . . .
H24B H -0.0594 0.6367 0.1610 0.077 Uiso 1 1 calc R U . . .
H24C H 0.0425 0.6549 0.2065 0.077 Uiso 1 1 calc R U . . .
C25 C 0.01235(19) 0.7249(2) 0.08590(17) 0.0553(8) Uani 1 1 d . . . . .
H25A H 0.0450 0.7576 0.1244 0.083 Uiso 1 1 calc R U . . .
H25B H -0.0531 0.7348 0.0747 0.083 Uiso 1 1 calc R U . . .
H25C H 0.0329 0.7369 0.0463 0.083 Uiso 1 1 calc R U . . .
C26 C 0.36621(14) 0.70449(13) 0.18359(12) 0.0295(5) Uani 1 1 d . . . . .
H26 H 0.4238 0.6754 0.2051 0.035 Uiso 1 1 calc R U . . .
C27 C 0.34656(17) 0.75563(14) 0.23811(13) 0.0359(5) Uani 1 1 d . . . . .
H27A H 0.2998 0.7938 0.2164 0.054 Uiso 1 1 calc R U . . .
H27B H 0.4024 0.7825 0.2637 0.054 Uiso 1 1 calc R U . . .
H27C H 0.3249 0.7234 0.2693 0.054 Uiso 1 1 calc R U . . .
C28 C 0.38198(18) 0.75726(15) 0.12827(14) 0.0397(6) Uani 1 1 d . . . . .
H28A H 0.4031 0.7261 0.0961 0.060 Uiso 1 1 calc R U . . .
H28B H 0.4280 0.7962 0.1494 0.060 Uiso 1 1 calc R U . . .
H28C H 0.3249 0.7831 0.1039 0.060 Uiso 1 1 calc R U . . .
C29 C 0.61861(13) 0.43690(12) 0.21955(11) 0.0239(4) Uani 1 1 d . . . . .
C30 C 0.69298(14) 0.46996(14) 0.26894(12) 0.0303(5) Uani 1 1 d . . . . .
C31 C 0.75014(16) 0.42205(18) 0.31821(13) 0.0414(6) Uani 1 1 d . . . . .
H31 H 0.7997 0.4445 0.3522 0.050 Uiso 1 1 calc R U . . .
C32 C 0.73664(19) 0.34331(19) 0.31885(14) 0.0486(7) Uani 1 1 d . . . . .
C33 C 0.66641(19) 0.31140(16) 0.26675(14) 0.0421(6) Uani 1 1 d . . . . .
H33 H 0.6584 0.2568 0.2654 0.050 Uiso 1 1 calc R U . . .
C34 C 0.60709(15) 0.35629(13) 0.21623(12) 0.0282(5) Uani 1 1 d . . . . .
C35 C 0.71626(16) 0.55582(16) 0.26758(14) 0.0393(6) Uani 1 1 d . . . . .
H35 H 0.6603 0.5833 0.2399 0.047 Uiso 1 1 calc R U . . .
C36 C 0.74783(18) 0.5948(2) 0.33741(16) 0.0520(7) Uani 1 1 d . . . . .
H36A H 0.7047 0.5831 0.3627 0.078 Uiso 1 1 calc R U . . .
H36B H 0.7509 0.6510 0.3315 0.078 Uiso 1 1 calc R U . . .
H36C H 0.8082 0.5752 0.3627 0.078 Uiso 1 1 calc R U . . .
C37 C 0.78982(19) 0.56641(19) 0.23175(17) 0.0519(7) Uani 1 1 d . . . . .
H37A H 0.8456 0.5399 0.2579 0.078 Uiso 1 1 calc R U . . .
H37B H 0.8023 0.6217 0.2287 0.078 Uiso 1 1 calc R U . . .
H37C H 0.7685 0.5443 0.1858 0.078 Uiso 1 1 calc R U . . .
C38A C 0.8093(4) 0.3012(3) 0.3756(2) 0.0342(13) Uani 0.613(14) 1 d . . P A 1
H38A H 0.8508 0.3408 0.4043 0.041 Uiso 0.613(14) 1 calc R U P A 1
C39A C 0.7593(5) 0.2587(5) 0.4200(4) 0.0478(18) Uani 0.613(14) 1 d . . P A 1
H39A H 0.7251 0.2963 0.4384 0.072 Uiso 0.613(14) 1 calc R U P A 1
H39B H 0.8039 0.2323 0.4577 0.072 Uiso 0.613(14) 1 calc R U P A 1
H39C H 0.7173 0.2204 0.3922 0.072 Uiso 0.613(14) 1 calc R U P A 1
C38B C 0.7749(8) 0.2692(7) 0.3692(4) 0.044(3) Uani 0.387(14) 1 d . . P A 2
H38B H 0.7302 0.2256 0.3569 0.052 Uiso 0.387(14) 1 calc R U P A 2
C39B C 0.7859(7) 0.2950(8) 0.4410(5) 0.047(3) Uani 0.387(14) 1 d . . P A 2
H39D H 0.8169 0.2544 0.4728 0.071 Uiso 0.387(14) 1 calc R U P A 2
H39E H 0.7259 0.3048 0.4466 0.071 Uiso 0.387(14) 1 calc R U P A 2
H39F H 0.8222 0.3426 0.4504 0.071 Uiso 0.387(14) 1 calc R U P A 2
C40 C 0.86340(19) 0.24691(19) 0.35071(19) 0.0595(9) Uani 1 1 d . . . . .
H40A H 0.9081 0.2223 0.3894 0.089 Uiso 0.613(14) 1 calc R U P A 1
H40B H 0.8237 0.2072 0.3231 0.089 Uiso 0.613(14) 1 calc R U P A 1
H40C H 0.8951 0.2744 0.3228 0.089 Uiso 0.613(14) 1 calc R U P A 1
H40D H 0.8473 0.2312 0.3028 0.089 Uiso 0.387(14) 1 calc R U P A 2
H40E H 0.9043 0.2917 0.3581 0.089 Uiso 0.387(14) 1 calc R U P A 2
H40F H 0.8940 0.2039 0.3797 0.089 Uiso 0.387(14) 1 calc R U P A 2
C41 C 0.53613(15) 0.31965(13) 0.15581(13) 0.0310(5) Uani 1 1 d . . . . .
H41 H 0.4826 0.3553 0.1418 0.037 Uiso 1 1 calc R U . . .
C42 C 0.5026(2) 0.24043(15) 0.17195(18) 0.0506(7) Uani 1 1 d . . . . .
H42A H 0.5526 0.2029 0.1809 0.076 Uiso 1 1 calc R U . . .
H42B H 0.4524 0.2229 0.1330 0.076 Uiso 1 1 calc R U . . .
H42C H 0.4813 0.2448 0.2122 0.076 Uiso 1 1 calc R U . . .
C43 C 0.57398(17) 0.31093(15) 0.09522(13) 0.0364(5) Uani 1 1 d . . . . .
H43A H 0.5974 0.3610 0.0854 0.055 Uiso 1 1 calc R U . . .
H43B H 0.5254 0.2935 0.0552 0.055 Uiso 1 1 calc R U . . .
H43C H 0.6233 0.2727 0.1063 0.055 Uiso 1 1 calc R U . . .
C44 C 0.49456(18) 0.44520(14) 0.44866(12) 0.0359(5) Uani 1 1 d . . . . .
H44 H 0.4909 0.4082 0.4138 0.043 Uiso 1 1 calc R U . . .
C45 C 0.41735(17) 0.46166(15) 0.46784(12) 0.0358(5) Uani 1 1 d . . . . .
C46 C 0.33280(18) 0.42384(16) 0.43739(14) 0.0430(6) Uani 1 1 d . . . . .
H46 H 0.3284 0.3863 0.4028 0.052 Uiso 1 1 calc R U . . .
C47 C 0.25820(19) 0.44080(17) 0.45718(16) 0.0487(7) Uani 1 1 d . . . . .
H47 H 0.2024 0.4148 0.4364 0.058 Uiso 1 1 calc R U . . .
C48 C 0.26286(19) 0.49723(18) 0.50874(15) 0.0484(7) Uani 1 1 d . . . . .
H48 H 0.2102 0.5089 0.5218 0.058 Uiso 1 1 calc R U . . .
C49 C 0.34246(19) 0.53435(17) 0.53927(14) 0.0430(6) Uani 1 1 d . . . . .
H49 H 0.3449 0.5717 0.5737 0.052 Uiso 1 1 calc R U . . .
C50 C 0.42224(17) 0.51806(15) 0.52037(12) 0.0362(5) Uani 1 1 d . . . . .
C51 C 0.63721(19) 0.82825(18) 0.40450(16) 0.0495(7) Uani 1 1 d . . . . .
C52 C 0.6586(2) 0.8365(2) 0.34314(16) 0.0510(7) Uani 1 1 d . . . . .
H52 H 0.7128 0.8136 0.3389 0.061 Uiso 1 1 calc R U . . .
C53 C 0.6038(2) 0.8763(2) 0.28991(18) 0.0565(8) Uani 1 1 d . . . . .
H53 H 0.6197 0.8801 0.2488 0.068 Uiso 1 1 calc R U . . .
C54 C 0.5263(2) 0.91091(19) 0.29432(17) 0.0548(8) Uani 1 1 d . . . . .
H54 H 0.4886 0.9395 0.2571 0.066 Uiso 1 1 calc R U . . .
C55 C 0.5037(2) 0.90355(19) 0.35406(16) 0.0495(7) Uani 1 1 d . . . . .
H55 H 0.4489 0.9264 0.3571 0.059 Uiso 1 1 calc R U . . .
C56 C 0.55754(19) 0.86448(18) 0.40881(16) 0.0480(7) Uani 1 1 d . . . . .
H56 H 0.5412 0.8617 0.4498 0.058 Uiso 1 1 calc R U . . .
C57 C 0.6958(2) 0.7846(2) 0.46310(18) 0.0673(9) Uani 1 1 d . . . . .
H57A H 0.7104 0.8172 0.5039 0.101 Uiso 1 1 calc R U . . .
H57B H 0.7521 0.7695 0.4536 0.101 Uiso 1 1 calc R U . . .
H57C H 0.6637 0.7380 0.4706 0.101 Uiso 1 1 calc R U . . .
C58 C 0.9975(3) 0.5024(3) 0.5487(2) 0.0499(15) Uani 0.5 1 d G U P B -1
C59 C 1.0115(3) 0.4260(2) 0.5330(3) 0.0489(16) Uani 0.5 1 d G U P B -1
H59 H 1.0156 0.3864 0.5658 0.059 Uiso 0.5 1 calc R U P B -1
C60 C 1.0195(3) 0.4076(3) 0.4692(3) 0.0688(19) Uani 0.5 1 d G U P B -1
H60 H 1.0290 0.3554 0.4584 0.083 Uiso 0.5 1 calc R U P B -1
C61 C 1.0135(3) 0.4656(5) 0.4212(2) 0.079(2) Uani 0.5 1 d G U P B -1
H61 H 1.0190 0.4531 0.3776 0.095 Uiso 0.5 1 calc R U P B -1
C62 C 0.9995(3) 0.5420(4) 0.4369(3) 0.079(2) Uani 0.5 1 d G U P B -1
H62 H 0.9955 0.5817 0.4041 0.095 Uiso 0.5 1 calc R U P B -1
C63 C 0.9916(3) 0.5604(2) 0.5007(3) 0.0589(19) Uani 0.5 1 d G U P B -1
H63 H 0.9820 0.6126 0.5115 0.071 Uiso 0.5 1 calc R U P B -1
C64 C 0.9914(8) 0.5130(8) 0.6196(6) 0.114(4) Uani 0.5 1 d . U P B -1
H64A H 0.9283 0.5246 0.6176 0.172 Uiso 0.5 1 calc R U P B -1
H64B H 1.0308 0.5559 0.6418 0.172 Uiso 0.5 1 calc R U P B -1
H64C H 1.0110 0.4653 0.6458 0.172 Uiso 0.5 1 calc R U P B -1

loop_
_atom_site_aniso_label
_atom_site_aniso_U_11
_atom_site_aniso_U_22
_atom_site_aniso_U_33
_atom_site_aniso_U_23
_atom_site_aniso_U_13
_atom_site_aniso_U_12
Si1 0.0211(3) 0.0245(3) 0.0264(3) 0.0038(2) 0.0097(2) 0.0024(2)
S1 0.0411(3) 0.0283(3) 0.0490(4) 0.0022(3) 0.0259(3) -0.0062(2)
N1 0.0227(9) 0.0356(10) 0.0260(9) 0.0016(8) 0.0076(7) 0.0063(7)
N2 0.0284(9) 0.0281(10) 0.0294(10) 0.0007(8) 0.0046(8) 0.0043(8)
C1 0.0229(10) 0.0293(11) 0.0233(10) 0.0034(8) 0.0057(8) 0.0034(8)
C2 0.0383(13) 0.0408(13) 0.0286(12) 0.0038(10) 0.0114(10) 0.0175(11)
C3 0.0430(13) 0.0318(12) 0.0298(12) -0.0001(10) 0.0075(10) 0.0118(10)
C4 0.0196(10) 0.0524(15) 0.0353(13) 0.0013(11) 0.0069(9) 0.0020(10)
C5 0.0459(16) 0.074(2) 0.0449(16) 0.0021(15) 0.0208(13) 0.0292(15)
C6 0.0690(19) 0.0380(15) 0.0383(15) -0.0090(12) 0.0063(13) 0.0103(13)
C7 0.0286(12) 0.0366(13) 0.0421(14) 0.0004(11) 0.0014(10) -0.0031(10)
C8 0.0156(9) 0.0175(9) 0.0252(10) 0.0012(8) 0.0066(7) -0.0018(7)
C9 0.0147(8) 0.0179(9) 0.0280(10) 0.0017(8) 0.0053(8) -0.0008(7)
C10 0.0179(9) 0.0227(10) 0.0336(11) 0.0018(8) 0.0111(8) -0.0018(8)
C11 0.0236(10) 0.0227(10) 0.0286(11) 0.0030(8) 0.0110(8) -0.0032(8)
C12 0.0210(9) 0.0206(10) 0.0266(10) 0.0043(8) 0.0048(8) 0.0001(8)
C13 0.0161(9) 0.0182(9) 0.0256(10) -0.0006(8) 0.0060(7) -0.0005(7)
C14 0.0157(9) 0.0239(10) 0.0231(10) 0.0053(8) 0.0042(7) 0.0025(7)
C15 0.0178(9) 0.0264(10) 0.0253(10) 0.0007(8) 0.0060(8) 0.0006(8)
C16 0.0156(9) 0.0358(12) 0.0260(10) -0.0018(9) 0.0042(8) -0.0017(8)
C17 0.0159(9) 0.0386(12) 0.0256(11) 0.0016(9) 0.0038(8) 0.0066(8)
C18 0.0228(10) 0.0267(11) 0.0285(11) 0.0008(9) 0.0038(8) 0.0075(8)
C19 0.0184(9) 0.0241(10) 0.0250(10) 0.0038(8) 0.0023(8) 0.0033(8)
C20 0.0203(10) 0.0308(11) 0.0359(12) -0.0087(9) 0.0097(9) -0.0038(8)
C21 0.0337(12) 0.0321(12) 0.0434(14) -0.0071(10) 0.0147(11) -0.0066(10)
C22 0.0435(14) 0.0436(14) 0.0410(14) -0.0126(12) 0.0215(12) -0.0093(11)
C23 0.0153(10) 0.0495(14) 0.0345(12) -0.0061(11) 0.0025(9) 0.0079(9)
C24 0.0307(13) 0.0659(19) 0.0654(19) 0.0196(15) 0.0262(13) 0.0170(13)
C25 0.0335(14) 0.071(2) 0.0648(19) 0.0320(17) 0.0206(13) 0.0292(14)
C26 0.0219(10) 0.0238(10) 0.0376(12) -0.0005(9) 0.0006(9) 0.0045(8)
C27 0.0349(12) 0.0280(12) 0.0389(13) -0.0045(10) 0.0018(10) 0.0030(9)
C28 0.0384(13) 0.0296(12) 0.0512(16) 0.0000(11) 0.0136(12) -0.0051(10)
C29 0.0156(9) 0.0278(10) 0.0305(11) 0.0072(9) 0.0102(8) 0.0044(8)
C30 0.0181(9) 0.0422(13) 0.0316(12) 0.0022(10) 0.0088(9) 0.0054(9)
C31 0.0254(11) 0.0643(18) 0.0323(13) 0.0030(12) 0.0053(10) 0.0188(11)
C32 0.0470(15) 0.067(2) 0.0326(14) 0.0173(13) 0.0133(12) 0.0363(14)
C33 0.0529(16) 0.0344(13) 0.0470(15) 0.0179(11) 0.0273(13) 0.0217(12)
C34 0.0263(10) 0.0256(11) 0.0379(12) 0.0095(9) 0.0176(9) 0.0072(8)
C35 0.0232(11) 0.0457(15) 0.0439(14) -0.0046(12) 0.0019(10) -0.0062(10)
C36 0.0302(13) 0.067(2) 0.0525(17) -0.0134(15) 0.0030(12) -0.0054(13)
C37 0.0366(14) 0.0576(18) 0.0616(19) -0.0016(15) 0.0147(13) -0.0153(13)
C38A 0.025(2) 0.026(2) 0.041(2) 0.0160(18) -0.0062(18) -0.005(2)
C39A 0.051(3) 0.047(4) 0.043(3) 0.024(3) 0.009(3) 0.005(3)
C38B 0.035(5) 0.039(5) 0.052(5) 0.013(4) 0.006(4) 0.007(4)
C39B 0.044(5) 0.049(6) 0.042(5) 0.015(4) 0.001(4) 0.000(4)
C40 0.0334(14) 0.0575(19) 0.085(2) 0.0347(17) 0.0141(15) 0.0222(13)
C41 0.0280(11) 0.0188(10) 0.0489(14) 0.0038(9) 0.0156(10) 0.0011(8)
C42 0.0614(18) 0.0234(12) 0.081(2) -0.0002(13) 0.0426(17) -0.0059(12)
C43 0.0359(12) 0.0341(13) 0.0393(14) 0.0014(10) 0.0112(11) -0.0007(10)
C44 0.0439(14) 0.0328(12) 0.0294(12) 0.0025(10) 0.0083(10) -0.0007(10)
C45 0.0393(13) 0.0346(13) 0.0301(12) 0.0061(10) 0.0052(10) -0.0019(10)
C46 0.0426(14) 0.0389(14) 0.0429(15) 0.0014(12) 0.0055(12) -0.0045(11)
C47 0.0389(14) 0.0466(16) 0.0567(18) 0.0019(13) 0.0084(13) -0.0080(12)
C48 0.0370(14) 0.0553(17) 0.0526(17) 0.0068(14) 0.0130(12) 0.0010(12)
C49 0.0443(14) 0.0471(15) 0.0373(14) 0.0031(12) 0.0117(11) 0.0021(12)
C50 0.0410(13) 0.0354(13) 0.0300(12) 0.0065(10) 0.0074(10) 0.0014(10)
C51 0.0429(15) 0.0499(17) 0.0566(18) -0.0117(14) 0.0164(13) -0.0123(13)
C52 0.0418(15) 0.0653(19) 0.0548(18) -0.0130(15) 0.0280(14) -0.0084(14)
C53 0.0571(18) 0.061(2) 0.061(2) -0.0083(16) 0.0337(16) -0.0121(15)
C54 0.0586(18) 0.0523(18) 0.0582(19) -0.0079(15) 0.0248(15) -0.0090(15)
C55 0.0447(15) 0.0572(18) 0.0536(17) -0.0139(14) 0.0254(14) -0.0059(13)
C56 0.0411(14) 0.0584(18) 0.0504(17) -0.0121(14) 0.0227(13) -0.0095(13)
C57 0.057(2) 0.087(3) 0.056(2) -0.0041(19) 0.0145(16) -0.0033(18)
C58 0.023(2) 0.041(3) 0.079(4) -0.023(3) 0.003(3) -0.002(2)
C59 0.026(3) 0.051(4) 0.062(4) -0.012(3) 0.002(3) -0.002(2)
C60 0.030(3) 0.094(5) 0.079(4) -0.038(3) 0.010(3) -0.022(3)
C61 0.028(3) 0.122(6) 0.077(5) -0.009(4) 0.000(4) -0.016(4)
C62 0.031(3) 0.101(6) 0.096(6) 0.013(4) 0.004(3) -0.005(4)
C63 0.019(3) 0.046(3) 0.097(6) 0.003(3) -0.004(3) 0.000(2)
C64 0.075(6) 0.155(10) 0.110(6) -0.030(6) 0.023(5) 0.002(7)

loop_
_atom_type_symbol
_atom_type_description
_atom_type_scat_dispersion_real
_atom_type_scat_dispersion_imag
_atom_type_scat_source
C C 0.0033 0.0016 'International Tables Vol C Tables 4.2.6.8 and 6.1.1.4'
H H 0.0000 0.0000 'International Tables Vol C Tables 4.2.6.8 and 6.1.1.4'
N N 0.0061 0.0033 'International Tables Vol C Tables 4.2.6.8 and 6.1.1.4'
Si Si 0.0817 0.0704 'International Tables Vol C Tables 4.2.6.8 and 6.1.1.4'
S S 0.1246 0.1234 'International Tables Vol C Tables 4.2.6.8 and 6.1.1.4'

loop_
_geom_angle_atom_site_label_1
_geom_angle_atom_site_label_2
_geom_angle_atom_site_label_3
_geom_angle
_geom_angle_site_symmetry_1
_geom_angle_site_symmetry_3
C8 Si1 C1 108.95(9) . .
C8 Si1 S1 119.09(7) . .
C1 Si1 S1 111.45(7) . .
C8 Si1 H1 106.9(11) . .
C1 Si1 H1 96.5(11) . .
S1 Si1 H1 111.6(11) . .
C1 N1 C2 110.7(2) . .
C1 N1 C4 126.28(19) . .
C2 N1 C4 123.1(2) . .
C1 N2 C3 110.72(19) . .
C1 N2 C7 125.6(2) . .
C3 N2 C7 123.7(2) . .
N1 C1 N2 105.16(19) . .
N1 C1 Si1 129.68(17) . .
N2 C1 Si1 123.51(15) . .
C3 C2 N1 107.0(2) . .
C3 C2 C5 130.1(3) . .
N1 C2 C5 122.9(2) . .
C2 C3 N2 106.5(2) . .
C2 C3 C6 131.3(2) . .
N2 C3 C6 122.2(2) . .
N1 C4 H4A 109.5 . .
N1 C4 H4B 109.5 . .
H4A C4 H4B 109.5 . .
N1 C4 H4C 109.5 . .
H4A C4 H4C 109.5 . .
H4B C4 H4C 109.5 . .
C2 C5 H5A 109.5 . .
C2 C5 H5B 109.5 . .
H5A C5 H5B 109.5 . .
C2 C5 H5C 109.5 . .
H5A C5 H5C 109.5 . .
H5B C5 H5C 109.5 . .
C3 C6 H6A 109.5 . .
C3 C6 H6B 109.5 . .
H6A C6 H6B 109.5 . .
C3 C6 H6C 109.5 . .
H6A C6 H6C 109.5 . .
H6B C6 H6C 109.5 . .
N2 C7 H7A 109.5 . .
N2 C7 H7B 109.5 . .
H7A C7 H7B 109.5 . .
N2 C7 H7C 109.5 . .
H7A C7 H7C 109.5 . .
H7B C7 H7C 109.5 . .
C13 C8 C9 117.57(18) . .
C13 C8 Si1 124.74(14) . .
C9 C8 Si1 117.59(14) . .
C10 C9 C8 120.64(18) . .
C10 C9 C29 117.56(17) . .
C8 C9 C29 121.79(18) . .
C11 C10 C9 121.14(19) . .
C11 C10 H10 119.4 . .
C9 C10 H10 119.4 . .
C10 C11 C12 119.01(19) . .
C10 C11 H11 120.5 . .
C12 C11 H11 120.5 . .
C11 C12 C13 121.36(19) . .
C11 C12 H12 119.3 . .
C13 C12 H12 119.3 . .
C12 C13 C8 120.26(18) . .
C12 C13 C14 115.67(17) . .
C8 C13 C14 123.99(18) . .
C19 C14 C15 119.56(18) . .
C19 C14 C13 121.09(18) . .
C15 C14 C13 118.91(18) . .
C16 C15 C14 118.70(19) . .
C16 C15 C20 119.73(18) . .
C14 C15 C20 121.40(18) . .
C17 C16 C15 122.48(19) . .
C17 C16 H16 118.8 . .
C15 C16 H16 118.8 . .
C16 C17 C18 118.02(19) . .
C16 C17 C23 120.9(2) . .
C18 C17 C23 121.0(2) . .
C17 C18 C19 121.8(2) . .
C17 C18 H18 119.1 . .
C19 C18 H18 119.1 . .
C18 C19 C14 119.35(19) . .
C18 C19 C26 118.99(19) . .
C14 C19 C26 121.56(18) . .
C15 C20 C21 113.48(18) . .
C15 C20 C22 109.7(2) . .
C21 C20 C22 110.46(19) . .
C15 C20 H20 107.7 . .
C21 C20 H20 107.7 . .
C22 C20 H20 107.7 . .
C20 C21 H21A 109.5 . .
C20 C21 H21B 109.5 . .
H21A C21 H21B 109.5 . .
C20 C21 H21C 109.5 . .
H21A C21 H21C 109.5 . .
H21B C21 H21C 109.5 . .
C20 C22 H22A 109.5 . .
C20 C22 H22B 109.5 . .
H22A C22 H22B 109.5 . .
C20 C22 H22C 109.5 . .
H22A C22 H22C 109.5 . .
H22B C22 H22C 109.5 . .
C25 C23 C24 109.3(2) . .
C25 C23 C17 112.8(2) . .
C24 C23 C17 111.81(19) . .
C25 C23 H23 107.6 . .
C24 C23 H23 107.6 . .
C17 C23 H23 107.6 . .
C23 C24 H24A 109.5 . .
C23 C24 H24B 109.5 . .
H24A C24 H24B 109.5 . .
C23 C24 H24C 109.5 . .
H24A C24 H24C 109.5 . .
H24B C24 H24C 109.5 . .
C23 C25 H25A 109.5 . .
C23 C25 H25B 109.5 . .
H25A C25 H25B 109.5 . .
C23 C25 H25C 109.5 . .
H25A C25 H25C 109.5 . .
H25B C25 H25C 109.5 . .
C19 C26 C27 113.71(19) . .
C19 C26 C28 110.61(19) . .
C27 C26 C28 108.17(19) . .
C19 C26 H26 108.1 . .
C27 C26 H26 108.1 . .
C28 C26 H26 108.1 . .
C26 C27 H27A 109.5 . .
C26 C27 H27B 109.5 . .
H27A C27 H27B 109.5 . .
C26 C27 H27C 109.5 . .
H27A C27 H27C 109.5 . .
H27B C27 H27C 109.5 . .
C26 C28 H28A 109.5 . .
C26 C28 H28B 109.5 . .
H28A C28 H28B 109.5 . .
C26 C28 H28C 109.5 . .
H28A C28 H28C 109.5 . .
H28B C28 H28C 109.5 . .
C34 C29 C30 120.1(2) . .
C34 C29 C9 120.12(19) . .
C30 C29 C9 119.73(19) . .
C31 C30 C29 119.0(2) . .
C31 C30 C35 119.1(2) . .
C29 C30 C35 121.7(2) . .
C32 C31 C30 121.8(3) . .
C32 C31 H31 119.1 . .
C30 C31 H31 119.1 . .
C31 C32 C33 118.0(2) . .
C31 C32 C38A 113.3(4) . .
C33 C32 C38A 128.4(4) . .
C31 C32 C38B 138.6(6) . .
C33 C32 C38B 103.2(6) . .
C32 C33 C34 122.7(3) . .
C32 C33 H33 118.7 . .
C34 C33 H33 118.7 . .
C33 C34 C29 118.0(2) . .
C33 C34 C41 121.8(2) . .
C29 C34 C41 120.04(19) . .
C30 C35 C36 114.9(2) . .
C30 C35 C37 109.6(2) . .
C36 C35 C37 109.0(2) . .
C30 C35 H35 107.7 . .
C36 C35 H35 107.7 . .
C37 C35 H35 107.7 . .
C35 C36 H36A 109.5 . .
C35 C36 H36B 109.5 . .
H36A C36 H36B 109.5 . .
C35 C36 H36C 109.5 . .
H36A C36 H36C 109.5 . .
H36B C36 H36C 109.5 . .
C35 C37 H37A 109.5 . .
C35 C37 H37B 109.5 . .
H37A C37 H37B 109.5 . .
C35 C37 H37C 109.5 . .
H37A C37 H37C 109.5 . .
H37B C37 H37C 109.5 . .
C40 C38A C32 113.8(4) . .
C40 C38A C39A 110.0(5) . .
C32 C38A C39A 107.2(5) . .
C40 C38A H38A 108.6 . .
C32 C38A H38A 108.6 . .
C39A C38A H38A 108.6 . .
C38A C39A H39A 109.5 . .
C38A C39A H39B 109.5 . .
H39A C39A H39B 109.5 . .
C38A C39A H39C 109.5 . .
H39A C39A H39C 109.5 . .
H39B C39A H39C 109.5 . .
C39B C38B C40 117.3(9) . .
C39B C38B C32 107.6(9) . .
C40 C38B C32 102.3(6) . .
C39B C38B H38B 109.7 . .
C40 C38B H38B 109.7 . .
C32 C38B H38B 109.7 . .
C38B C39B H39D 109.5 . .
C38B C39B H39E 109.5 . .
H39D C39B H39E 109.5 . .
C38B C39B H39F 109.5 . .
H39D C39B H39F 109.5 . .
H39E C39B H39F 109.5 . .
C38A C40 H40A 109.5 . .
C38A C40 H40B 109.5 . .
H40A C40 H40B 109.5 . .
C38A C40 H40C 109.5 . .
H40A C40 H40C 109.5 . .
H40B C40 H40C 109.5 . .
C38B C40 H40D 109.5 . .
C38B C40 H40E 109.5 . .
H40D C40 H40E 109.5 . .
C38B C40 H40F 109.5 . .
H40D C40 H40F 109.5 . .
H40E C40 H40F 109.5 . .
C34 C41 C43 110.43(18) . .
C34 C41 C42 113.5(2) . .
C43 C41 C42 108.8(2) . .
C34 C41 H41 108.0 . .
C43 C41 H41 108.0 . .
C42 C41 H41 108.0 . .
C41 C42 H42A 109.5 . .
C41 C42 H42B 109.5 . .
H42A C42 H42B 109.5 . .
C41 C42 H42C 109.5 . .
H42A C42 H42C 109.5 . .
H42B C42 H42C 109.5 . .
C41 C43 H43A 109.5 . .
C41 C43 H43B 109.5 . .
H43A C43 H43B 109.5 . .
C41 C43 H43C 109.5 . .
H43A C43 H43C 109.5 . .
H43B C43 H43C 109.5 . .
C45 C44 C50 121.5(2) . 3_666
C45 C44 H44 119.2 . .
C50 C44 H44 119.2 3_666 .
C44 C45 C46 122.0(2) . .
C44 C45 C50 119.6(2) . .
C46 C45 C50 118.5(2) . .
C47 C46 C45 120.9(3) . .
C47 C46 H46 119.6 . .
C45 C46 H46 119.6 . .
C46 C47 C48 120.7(3) . .
C46 C47 H47 119.7 . .
C48 C47 H47 119.7 . .
C49 C48 C47 120.2(3) . .
C49 C48 H48 119.9 . .
C47 C48 H48 119.9 . .
C48 C49 C50 120.9(3) . .
C48 C49 H49 119.5 . .
C50 C49 H49 119.5 . .
C44 C50 C49 122.2(2) 3_666 .
C44 C50 C45 118.9(2) 3_666 .
C49 C50 C45 118.8(2) . .
C52 C51 C56 117.1(3) . .
C52 C51 C57 122.3(3) . .
C56 C51 C57 120.6(3) . .
C53 C52 C51 121.5(3) . .
C53 C52 H52 119.3 . .
C51 C52 H52 119.3 . .
C52 C53 C54 121.1(3) . .
C52 C53 H53 119.5 . .
C54 C53 H53 119.5 . .
C53 C54 C55 118.6(3) . .
C53 C54 H54 120.7 . .
C55 C54 H54 120.7 . .
C56 C55 C54 121.9(3) . .
C56 C55 H55 119.0 . .
C54 C55 H55 119.0 . .
C55 C56 C51 119.8(3) . .
C55 C56 H56 120.1 . .
C51 C56 H56 120.1 . .
C51 C57 H57A 109.5 . .
C51 C57 H57B 109.5 . .
H57A C57 H57B 109.5 . .
C51 C57 H57C 109.5 . .
H57A C57 H57C 109.5 . .
H57B C57 H57C 109.5 . .
C59 C58 C63 120.0 . .
C59 C58 C64 113.6(7) . .
C63 C58 C64 126.4(7) . .
C58 C59 C60 120.0 . .
C58 C59 H59 120.0 . .
C60 C59 H59 120.0 . .
C61 C60 C59 120.0 . .
C61 C60 H60 120.0 . .
C59 C60 H60 120.0 . .
C60 C61 C62 120.0 . .
C60 C61 H61 120.0 . .
C62 C61 H61 120.0 . .
C63 C62 C61 120.0 . .
C63 C62 H62 120.0 . .
C61 C62 H62 120.0 . .
C62 C63 C58 120.0 . .
C62 C63 H63 120.0 . .
C58 C63 H63 120.0 . .
C58 C64 H64A 109.5 . .
C58 C64 H64B 109.5 . .
H64A C64 H64B 109.5 . .
C58 C64 H64C 109.5 . .
H64A C64 H64C 109.5 . .
H64B C64 H64C 109.5 . .

loop_
_geom_bond_atom_site_label_1
_geom_bond_atom_site_label_2
_geom_bond_distance
_geom_bond_site_symmetry_2
Si1 C8 1.907(2) .
Si1 C1 1.934(2) .
Si1 S1 2.0180(8) .
Si1 H1 1.51(3) .
N1 C1 1.348(3) .
N1 C2 1.382(3) .
N1 C4 1.462(3) .
N2 C1 1.354(3) .
N2 C3 1.383(3) .
N2 C7 1.460(3) .
C2 C3 1.350(4) .
C2 C5 1.492(3) .
C3 C6 1.484(4) .
C4 H4A 0.9800 .
C4 H4B 0.9800 .
C4 H4C 0.9800 .
C5 H5A 0.9800 .
C5 H5B 0.9800 .
C5 H5C 0.9800 .
C6 H6A 0.9800 .
C6 H6B 0.9800 .
C6 H6C 0.9800 .
C7 H7A 0.9800 .
C7 H7B 0.9800 .
C7 H7C 0.9800 .
C8 C13 1.414(3) .
C8 C9 1.422(3) .
C9 C10 1.393(3) .
C9 C29 1.506(3) .
C10 C11 1.383(3) .
C10 H10 0.9500 .
C11 C12 1.390(3) .
C11 H11 0.9500 .
C12 C13 1.397(3) .
C12 H12 0.9500 .
C13 C14 1.511(3) .
C14 C19 1.408(3) .
C14 C15 1.409(3) .
C15 C16 1.400(3) .
C15 C20 1.525(3) .
C16 C17 1.386(3) .
C16 H16 0.9500 .
C17 C18 1.387(3) .
C17 C23 1.526(3) .
C18 C19 1.400(3) .
C18 H18 0.9500 .
C19 C26 1.523(3) .
C20 C21 1.528(3) .
C20 C22 1.536(4) .
C20 H20 1.0000 .
C21 H21A 0.9800 .
C21 H21B 0.9800 .
C21 H21C 0.9800 .
C22 H22A 0.9800 .
C22 H22B 0.9800 .
C22 H22C 0.9800 .
C23 C25 1.509(4) .
C23 C24 1.515(4) .
C23 H23 1.0000 .
C24 H24A 0.9800 .
C24 H24B 0.9800 .
C24 H24C 0.9800 .
C25 H25A 0.9800 .
C25 H25B 0.9800 .
C25 H25C 0.9800 .
C26 C27 1.527(3) .
C26 C28 1.532(3) .
C26 H26 1.0000 .
C27 H27A 0.9800 .
C27 H27B 0.9800 .
C27 H27C 0.9800 .
C28 H28A 0.9800 .
C28 H28B 0.9800 .
C28 H28C 0.9800 .
C29 C34 1.402(3) .
C29 C30 1.405(3) .
C30 C31 1.398(3) .
C30 C35 1.527(4) .
C31 C32 1.376(4) .
C31 H31 0.9500 .
C32 C33 1.389(4) .
C32 C38A 1.537(4) .
C32 C38B 1.641(9) .
C33 C34 1.396(3) .
C33 H33 0.9500 .
C34 C41 1.526(3) .
C35 C36 1.528(4) .
C35 C37 1.536(4) .
C35 H35 1.0000 .
C36 H36A 0.9800 .
C36 H36B 0.9800 .
C36 H36C 0.9800 .
C37 H37A 0.9800 .
C37 H37B 0.9800 .
C37 H37C 0.9800 .
C38A C40 1.445(6) .
C38A C39A 1.546(9) .
C38A H38A 1.0000 .
C39A H39A 0.9800 .
C39A H39B 0.9800 .
C39A H39C 0.9800 .
C38B C39B 1.503(16) .
C38B C40 1.568(9) .
C38B H38B 1.0000 .
C39B H39D 0.9800 .
C39B H39E 0.9800 .
C39B H39F 0.9800 .
C40 H40A 0.9800 .
C40 H40B 0.9800 .
C40 H40C 0.9800 .
C40 H40D 0.9800 .
C40 H40E 0.9800 .
C40 H40F 0.9800 .
C41 C43 1.533(3) .
C41 C42 1.533(3) .
C41 H41 1.0000 .
C42 H42A 0.9800 .
C42 H42B 0.9800 .
C42 H42C 0.9800 .
C43 H43A 0.9800 .
C43 H43B 0.9800 .
C43 H43C 0.9800 .
C44 C45 1.389(4) .
C44 C50 1.401(4) 3_666
C44 H44 0.9500 .
C45 C46 1.424(4) .
C45 C50 1.440(4) .
C46 C47 1.361(4) .
C46 H46 0.9500 .
C47 C48 1.426(4) .
C47 H47 0.9500 .
C48 C49 1.360(4) .
C48 H48 0.9500 .
C49 C50 1.423(4) .
C49 H49 0.9500 .
C50 C44 1.401(4) 3_666
C51 C52 1.404(4) .
C51 C56 1.403(4) .
C51 C57 1.479(5) .
C52 C53 1.353(5) .
C52 H52 0.9500 .
C53 C54 1.363(5) .
C53 H53 0.9500 .
C54 C55 1.379(4) .
C54 H54 0.9500 .
C55 C56 1.362(4) .
C55 H55 0.9500 .
C56 H56 0.9500 .
C57 H57A 0.9800 .
C57 H57B 0.9800 .
C57 H57C 0.9800 .
C58 C59 1.3900 .
C58 C63 1.3900 .
C58 C64 1.501(12) .
C59 C60 1.3900 .
C59 H59 0.9500 .
C60 C61 1.3900 .
C60 H60 0.9500 .
C61 C62 1.3900 .
C61 H61 0.9500 .
C62 C63 1.3900 .
C62 H62 0.9500 .
C63 H63 0.9500 .
C64 H64A 0.9800 .
C64 H64B 0.9800 .
C64 H64C 0.9800 .

loop_
_geom_torsion_atom_site_label_1
_geom_torsion_atom_site_label_2
_geom_torsion_atom_site_label_3
_geom_torsion_atom_site_label_4
_geom_torsion
_geom_torsion_site_symmetry_1
_geom_torsion_site_symmetry_4
C2 N1 C1 N2 -0.8(2) . .
C4 N1 C1 N2 178.1(2) . .
C2 N1 C1 Si1 164.73(17) . .
C4 N1 C1 Si1 -16.4(3) . .
C3 N2 C1 N1 1.5(2) . .
C7 N2 C1 N1 -176.5(2) . .
C3 N2 C1 Si1 -165.09(16) . .
C7 N2 C1 Si1 16.9(3) . .
C1 N1 C2 C3 -0.3(3) . .
C4 N1 C2 C3 -179.2(2) . .
C1 N1 C2 C5 176.1(2) . .
C4 N1 C2 C5 -2.8(4) . .
N1 C2 C3 N2 1.2(3) . .
C5 C2 C3 N2 -174.8(3) . .
N1 C2 C3 C6 179.5(3) . .
C5 C2 C3 C6 3.5(5) . .
C1 N2 C3 C2 -1.8(3) . .
C7 N2 C3 C2 176.3(2) . .
C1 N2 C3 C6 179.7(2) . .
C7 N2 C3 C6 -2.2(4) . .
C13 C8 C9 C10 1.2(3) . .
Si1 C8 C9 C10 177.87(15) . .
C13 C8 C9 C29 -177.54(18) . .
Si1 C8 C9 C29 -0.9(3) . .
C8 C9 C10 C11 -0.7(3) . .
C29 C9 C10 C11 178.16(19) . .
C9 C10 C11 C12 -0.2(3) . .
C10 C11 C12 C13 0.5(3) . .
C11 C12 C13 C8 0.1(3) . .
C11 C12 C13 C14 -176.81(19) . .
C9 C8 C13 C12 -1.0(3) . .
Si1 C8 C13 C12 -177.34(15) . .
C9 C8 C13 C14 175.71(18) . .
Si1 C8 C13 C14 -0.7(3) . .
C12 C13 C14 C19 -86.3(2) . .
C8 C13 C14 C19 96.9(2) . .
C12 C13 C14 C15 86.2(2) . .
C8 C13 C14 C15 -90.6(3) . .
C19 C14 C15 C16 -1.4(3) . .
C13 C14 C15 C16 -173.92(19) . .
C19 C14 C15 C20 173.8(2) . .
C13 C14 C15 C20 1.3(3) . .
C14 C15 C16 C17 -0.9(3) . .
C20 C15 C16 C17 -176.2(2) . .
C15 C16 C17 C18 1.2(3) . .
C15 C16 C17 C23 -179.7(2) . .
C16 C17 C18 C19 0.7(3) . .
C23 C17 C18 C19 -178.3(2) . .
C17 C18 C19 C14 -3.0(3) . .
C17 C18 C19 C26 173.4(2) . .
C15 C14 C19 C18 3.2(3) . .
C13 C14 C19 C18 175.61(19) . .
C15 C14 C19 C26 -173.06(19) . .
C13 C14 C19 C26 -0.7(3) . .
C16 C15 C20 C21 -47.1(3) . .
C14 C15 C20 C21 137.7(2) . .
C16 C15 C20 C22 76.9(2) . .
C14 C15 C20 C22 -98.2(2) . .
C16 C17 C23 C25 -135.8(3) . .
C18 C17 C23 C25 43.2(3) . .
C16 C17 C23 C24 100.5(3) . .
C18 C17 C23 C24 -80.4(3) . .
C18 C19 C26 C27 32.3(3) . .
C14 C19 C26 C27 -151.4(2) . .
C18 C19 C26 C28 -89.6(3) . .
C14 C19 C26 C28 86.7(2) . .
C10 C9 C29 C34 -99.5(2) . .
C8 C9 C29 C34 79.3(3) . .
C10 C9 C29 C30 80.0(3) . .
C8 C9 C29 C30 -101.2(2) . .
C34 C29 C30 C31 -5.7(3) . .
C9 C29 C30 C31 174.7(2) . .
C34 C29 C30 C35 170.5(2) . .
C9 C29 C30 C35 -9.0(3) . .
C29 C30 C31 C32 1.3(4) . .
C35 C30 C31 C32 -175.0(2) . .
C30 C31 C32 C33 3.0(4) . .
C30 C31 C32 C38A 177.8(3) . .
C30 C31 C32 C38B -169.9(5) . .
C31 C32 C33 C34 -3.1(4) . .
C38A C32 C33 C34 -176.9(3) . .
C38B C32 C33 C34 172.1(4) . .
C32 C33 C34 C29 -1.2(4) . .
C32 C33 C34 C41 174.2(2) . .
C30 C29 C34 C33 5.6(3) . .
C9 C29 C34 C33 -174.9(2) . .
C30 C29 C34 C41 -169.81(19) . .
C9 C29 C34 C41 9.7(3) . .
C31 C30 C35 C36 -42.9(3) . .
C29 C30 C35 C36 140.9(2) . .
C31 C30 C35 C37 80.2(3) . .
C29 C30 C35 C37 -96.0(3) . .
C31 C32 C38A C40 -116.3(5) . .
C33 C32 C38A C40 57.7(6) . .
C31 C32 C38A C39A 121.8(6) . .
C33 C32 C38A C39A -64.2(6) . .
C31 C32 C38B C39B 40.0(13) . .
C33 C32 C38B C39B -133.6(9) . .
C31 C32 C38B C40 -84.3(7) . .
C33 C32 C38B C40 102.2(7) . .
C33 C34 C41 C43 -93.1(3) . .
C29 C34 C41 C43 82.1(2) . .
C33 C34 C41 C42 29.4(3) . .
C29 C34 C41 C42 -155.3(2) . .
C50 C44 C45 C46 -179.1(2) 3_666 .
C50 C44 C45 C50 0.4(4) 3_666 .
C44 C45 C46 C47 179.8(3) . .
C50 C45 C46 C47 0.3(4) . .
C45 C46 C47 C48 0.3(4) . .
C46 C47 C48 C49 -0.6(5) . .
C47 C48 C49 C50 0.3(4) . .
C48 C49 C50 C44 -179.4(3) . 3_666
C48 C49 C50 C45 0.4(4) . .
C44 C45 C50 C44 -0.4(4) . 3_666
C46 C45 C50 C44 179.1(2) . 3_666
C44 C45 C50 C49 179.8(2) . .
C46 C45 C50 C49 -0.6(4) . .
C56 C51 C52 C53 -1.4(4) . .
C57 C51 C52 C53 179.6(3) . .
C51 C52 C53 C54 1.0(5) . .
C52 C53 C54 C55 -1.1(5) . .
C53 C54 C55 C56 1.6(5) . .
C54 C55 C56 C51 -2.0(5) . .
C52 C51 C56 C55 1.8(4) . .
C57 C51 C56 C55 -179.1(3) . .
C63 C58 C59 C60 0.0 . .
C64 C58 C59 C60 -179.4(6) . .
C58 C59 C60 C61 0.0 . .
C59 C60 C61 C62 0.0 . .
C60 C61 C62 C63 0.0 . .
C61 C62 C63 C58 0.0 . .
C59 C58 C63 C62 0.0 . .
C64 C58 C63 C62 179.3(7) . .
